data_4113952
loop_
_publ_author_name
'Satoshi Matsumura'
'Yasunari Maeda'
'Takahiro Nishimura'
'Sakae Uemura'

_publ_section_title
;
 Palladium-Catalyzed Asymmetric Arylation, Vinylation, and Allenylation of
 tert-Cyclobutanols via Enantioselective C-C Bond Cleavage
;
_journal_name_full 'Journal of the American Chemical Society'
_journal_page_first 8862
_journal_page_last 8869
_journal_paper_doi 10.1021/ja035293l
_journal_volume 125
_journal_year 2003
_chemical_formula_moiety 'C24 H21 Cl O2 '
_chemical_formula_sum 'C24 H21 Cl O2'
_chemical_formula_weight 376.88
_space_group_IT_number 15
_symmetry_cell_setting monoclinic
_symmetry_Int_Tables_number 15
_symmetry_space_group_name_Hall '-C 2yc'
_symmetry_space_group_name_H-M 'C 1 2/c 1'
_cell_angle_alpha 90
_cell_angle_beta 101.7818(7)
_cell_angle_gamma 90
_cell_formula_units_Z 8
_cell_length_a 20.8120(6)
_cell_length_b 5.8624(2)
_cell_length_c 33.049(1)
_cell_measurement_reflns_used 16046
_cell_measurement_temperature 296.1
_cell_measurement_theta_max 27.4
_cell_measurement_theta_min 1.3
_cell_volume 3947.3(2)
_computing_cell_refinement PROCESS-AUTO
_computing_data_collection PROCESS-AUTO
_computing_data_reduction CrystalStructure
_computing_publication_material 'CrystalStructure Ver. 2.00'
_computing_structure_refinement CRYSTALS
_computing_structure_solution SIR97
_diffrn_detector_area_resol_mean 10.00
_diffrn_measured_fraction_theta_full 0.9589
_diffrn_measured_fraction_theta_max 0.9208
_diffrn_measurement_device_type 'Rigaku RAXIS-RAPID'
_diffrn_measurement_method \w
_diffrn_radiation_type 'Mo K\a'
_diffrn_radiation_wavelength 0.7107
_diffrn_reflns_av_R_equivalents 0.035
_diffrn_reflns_limit_h_max 26
_diffrn_reflns_limit_h_min -23
_diffrn_reflns_limit_k_max 7
_diffrn_reflns_limit_k_min -7
_diffrn_reflns_limit_l_max 42
_diffrn_reflns_limit_l_min -42
_diffrn_reflns_number 13446
_diffrn_reflns_theta_full 25.00
_diffrn_reflns_theta_max 27.47
_exptl_absorpt_coefficient_mu 0.209
_exptl_absorpt_correction_T_max 0.979
_exptl_absorpt_correction_T_min 0.851
_exptl_absorpt_correction_type multi-scan
_exptl_absorpt_process_details
;
    Higashi, T. (1995). Program for Absorption Correction.
    Rigaku Corporation, Tokyo, Japan.
;
_exptl_crystal_colour colorless
_exptl_crystal_density_diffrn 1.268
_exptl_crystal_description block
_exptl_crystal_size_max 0.60
_exptl_crystal_size_mid 0.10
_exptl_crystal_size_min 0.10
_refine_diff_density_max 1.49
_refine_diff_density_min -3.01
_refine_ls_extinction_coef 204.2(7)
_refine_ls_extinction_method 'Larson (1970) Crystallographic Computing eq. 22'
_refine_ls_goodness_of_fit_ref 0.854
_refine_ls_hydrogen_treatment refU
_refine_ls_number_parameters 266
_refine_ls_number_reflns 2290
_refine_ls_R_factor_gt 0.0400
_refine_ls_shift/su_max 9.7810
_refine_ls_structure_factor_coef F
_refine_ls_weighting_details 'w = 1.0'
_refine_ls_weighting_scheme unit
_refine_ls_wR_factor_ref 0.0430
_reflns_number_gt 2290
_reflns_number_total 4580
_reflns_threshold_expression F^2^>2.0\s(F^2^)
_cod_data_source_file ja035293lsi20030324_031903.cif
_cod_data_source_block '_matusmura________________'
_cod_original_formula_sum 'C24 H21 Cl O2 '
_cod_database_code 4113952

loop_
_symmetry_equiv_pos_as_xyz
x,y,z
-x,-y,-z
x+1/2,y+1/2,z
-x+1/2,-y+1/2,-z
-x,y,-z+1/2
x,-y,z+1/2
-x+1/2,y+1/2,-z+1/2
x+1/2,-y+1/2,z+1/2

loop_
_atom_site_label
_atom_site_type_symbol
_atom_site_fract_x
_atom_site_fract_y
_atom_site_fract_z
_atom_site_U_iso_or_equiv
_atom_site_adp_type
_atom_site_occupancy
_atom_site_symmetry_multiplicity
_atom_site_calc_flag
Cl1 Cl 0.90950(9) 0.3435(5) 0.25953(7) 0.1040(8) Uani 1.00 1 d
O1 O 0.6500(2) -0.1522(7) 0.1376(1) 0.056(1) Uani 1.00 1 d
O2 O 0.6184(2) 0.2156(6) 0.1373(1) 0.048(1) Uani 1.00 1 d
C18 C 0.6602(3) 0.041(1) 0.1488(2) 0.044(2) Uani 1.00 1 d
C19 C 0.7212(3) 0.1225(9) 0.1770(2) 0.043(2) Uani 1.00 1 d
C1 C 0.5607(2) 0.1713(9) 0.1045(2) 0.043(2) Uani 1.00 1 d
C3 C 0.4733(3) 0.2445(9) 0.1294(2) 0.046(2) Uani 1.00 1 d
C5 C 0.5841(3) 0.121(1) 0.0654(2) 0.045(2) Uani 1.00 1 d
C2 C 0.5160(3) 0.3797(9) 0.1043(2) 0.046(2) Uani 1.00 1 d
C16 C 0.3619(3) 0.061(1) 0.1202(2) 0.055(2) Uani 1.00 1 d
C23 C 0.8325(3) 0.043(1) 0.2102(2) 0.063(2) Uani 1.00 1 d
C21 C 0.7840(3) 0.405(1) 0.2208(2) 0.059(2) Uani 1.00 1 d
C4 C 0.5092(3) 0.025(1) 0.1198(2) 0.047(2) Uani 1.00 1 d
C20 C 0.7264(3) 0.338(1) 0.1945(2) 0.051(2) Uani 1.00 1 d
C11 C 0.3995(3) 0.246(1) 0.1129(2) 0.045(2) Uani 1.00 1 d
C14 C 0.2643(3) 0.240(1) 0.0823(2) 0.066(2) Uani 1.00 1 d
C6 C 0.6219(3) 0.284(1) 0.0512(2) 0.065(2) Uani 1.00 1 d
C12 C 0.3684(3) 0.429(1) 0.0911(2) 0.055(2) Uani 1.00 1 d
C24 C 0.7744(3) -0.023(1) 0.1848(2) 0.054(2) Uani 1.00 1 d
C9 C 0.5931(4) -0.113(1) 0.0072(2) 0.075(2) Uani 1.00 1 d
C22 C 0.8365(3) 0.256(1) 0.2277(2) 0.061(2) Uani 1.00 1 d
C10 C 0.5695(3) -0.077(1) 0.0432(2) 0.060(2) Uani 1.00 1 d
C15 C 0.2944(3) 0.059(1) 0.1048(2) 0.066(2) Uani 1.00 1 d
C17 C 0.4886(3) 0.308(1) 0.1751(2) 0.063(2) Uani 1.00 1 d
C13 C 0.3010(3) 0.425(1) 0.0759(2) 0.066(2) Uani 1.00 1 d
C8 C 0.6305(4) 0.049(2) -0.0063(2) 0.080(3) Uani 1.00 1 d
C7 C 0.6454(4) 0.248(2) 0.0154(2) 0.082(3) Uani 1.00 1 d
H1 H 0.3835 -0.0666 0.1371 0.06(2) Uiso 1.00 1 c
H2 H 0.2685 -0.0738 0.1106 0.08(2) Uiso 1.00 1 c
H3 H 0.2174 0.2359 0.0721 0.09(2) Uiso 1.00 1 c
H4 H 0.2797 0.5550 0.0599 0.07(2) Uiso 1.00 1 c
H5 H 0.3946 0.5616 0.0861 0.05(2) Uiso 1.00 1 c
H6 H 0.6321 0.4245 0.0681 0.08(2) Uiso 1.00 1 c
H7 H 0.6717 0.3634 0.0048 0.11(3) Uiso 1.00 1 c
H8 H 0.6473 0.0210 -0.0316 0.09(2) Uiso 1.00 1 c
H9 H 0.5824 -0.2548 -0.0081 0.09(2) Uiso 1.00 1 c
H10 H 0.5417 -0.1919 0.0532 0.08(2) Uiso 1.00 1 c
H11 H 0.7713 -0.1730 0.1716 0.05(2) Uiso 1.00 1 c
H12 H 0.8699 -0.0619 0.2154 0.08(2) Uiso 1.00 1 c
H13 H 0.6886 0.4405 0.1890 0.08(2) Uiso 1.00 1 c
H14 H 0.7868 0.5522 0.2352 0.08(2) Uiso 1.00 1 c
H15 H 0.4836 -0.0740 0.0991 0.05(2) Uiso 1.00 1 c
H16 H 0.5266 -0.0702 0.1434 0.05(2) Uiso 1.00 1 c
H17 H 0.5376 0.5122 0.1183 0.06(2) Uiso 1.00 1 c
H18 H 0.4930 0.4291 0.0775 0.05(2) Uiso 1.00 1 c
H19 H 0.4690 0.1997 0.1914 0.08(2) Uiso 1.00 1 c
H20 H 0.5351 0.3080 0.1867 0.06(2) Uiso 1.00 1 c
H21 H 0.4720 0.4558 0.1801 0.08(2) Uiso 1.00 1 c

loop_
_atom_site_aniso_label
_atom_site_aniso_U_11
_atom_site_aniso_U_22
_atom_site_aniso_U_33
_atom_site_aniso_U_12
_atom_site_aniso_U_13
_atom_site_aniso_U_23
Cl1 0.067(1) 0.139(2) 0.094(2) -0.022(1) -0.013(1) -0.011(1)
O1 0.055(2) 0.044(2) 0.066(3) 0.006(2) 0.007(2) -0.007(2)
O2 0.048(2) 0.043(2) 0.051(2) 0.007(2) 0.004(2) -0.005(2)
C18 0.045(3) 0.048(3) 0.042(3) 0.006(3) 0.013(2) 0.000(3)
C19 0.044(3) 0.048(3) 0.038(3) 0.003(3) 0.012(2) 0.002(3)
C1 0.042(3) 0.041(3) 0.044(3) 0.003(3) 0.005(2) -0.001(3)
C3 0.049(3) 0.041(3) 0.049(3) 0.004(3) 0.014(3) -0.001(3)
C5 0.041(3) 0.048(3) 0.046(3) 0.007(3) 0.009(2) -0.001(3)
C2 0.046(3) 0.036(3) 0.056(4) 0.004(3) 0.010(3) 0.002(3)
C16 0.062(4) 0.052(4) 0.058(4) 0.001(3) 0.025(3) 0.001(3)
C23 0.047(4) 0.086(5) 0.057(4) 0.012(4) 0.010(3) -0.002(4)
C21 0.069(4) 0.059(4) 0.047(4) -0.003(3) 0.006(3) -0.006(3)
C4 0.047(3) 0.041(3) 0.056(4) 0.003(3) 0.016(3) 0.002(3)
C20 0.055(3) 0.051(4) 0.047(3) 0.007(3) 0.009(3) 0.000(3)
C11 0.044(3) 0.049(3) 0.046(3) 0.002(3) 0.018(3) -0.005(3)
C14 0.046(4) 0.090(5) 0.064(4) -0.003(4) 0.016(3) -0.016(4)
C6 0.063(4) 0.071(5) 0.064(4) -0.006(4) 0.022(3) 0.001(4)
C12 0.045(3) 0.053(4) 0.067(4) 0.004(3) 0.014(3) 0.002(3)
C24 0.053(3) 0.061(4) 0.048(3) 0.008(3) 0.013(3) -0.006(3)
C9 0.087(5) 0.085(6) 0.053(4) 0.017(4) 0.013(4) -0.014(4)
C22 0.053(4) 0.085(5) 0.044(4) -0.009(4) 0.005(3) 0.001(3)
C10 0.062(4) 0.063(4) 0.056(4) 0.005(3) 0.014(3) -0.006(3)
C15 0.060(4) 0.076(5) 0.069(4) -0.016(4) 0.032(3) -0.013(4)
C17 0.060(4) 0.073(5) 0.056(4) 0.010(4) 0.011(3) -0.009(4)
C13 0.052(4) 0.075(5) 0.070(4) 0.013(4) 0.010(3) 0.004(4)
C8 0.077(5) 0.117(7) 0.052(4) 0.027(5) 0.024(4) 0.008(5)
C7 0.077(5) 0.100(6) 0.076(5) -0.000(5) 0.037(4) 0.016(5)

loop_
_atom_type_symbol
_atom_type_description
_atom_type_scat_dispersion_real
_atom_type_scat_dispersion_imag
_atom_type_scat_source
C C 0.006 0.003
;
International Tables for Crystallography
(1992, Vol. C, Tables 4.2.6.8 and 6.1.1.4)
;
H H 0.000 0.000
;
International Tables for Crystallography
(1992, Vol. C, Table 6.1.1.4)
;
Cl Cl 0.174 0.200
;
International Tables for Crystallography
(1992, Vol. C, Tables 4.2.6.8 and 6.1.1.4)
;
O O 0.017 0.010
;
International Tables for Crystallography
(1992, Vol. C, Tables 4.2.6.8 and 6.1.1.4)
;

loop_
_geom_angle_atom_site_label_1
_geom_angle_atom_site_label_2
_geom_angle_atom_site_label_3
_geom_angle
_geom_angle_publ_flag
C18 O2 C1 117.3(4) yes
O1 C18 O2 124.7(5) yes
O1 C18 C19 124.6(5) yes
O2 C18 C19 110.7(5) yes
C18 C19 C20 122.4(5) yes
C18 C19 C24 117.9(5) yes
C20 C19 C24 119.7(5) yes
O2 C1 C5 108.1(4) yes
O2 C1 C2 105.4(4) yes
C5 C1 C2 117.2(4) yes
O2 C1 C4 112.0(4) yes
C5 C1 C4 123.0(5) yes
C2 C1 C4 89.0(4) yes
C2 C3 C4 87.8(4) yes
C2 C3 C11 116.9(4) yes
C4 C3 C11 115.0(5) yes
C2 C3 C17 112.3(5) yes
C4 C3 C17 113.1(5) yes
C11 C3 C17 110.3(5) yes
C1 C5 C6 117.5(5) yes
C1 C5 C10 123.5(5) yes
C6 C5 C10 119.0(6) yes
C1 C2 C3 90.3(4) yes
C1 C2 H17 114.5(5) no
C3 C2 H17 114.6(5) no
C1 C2 H18 115.4(5) no
C3 C2 H18 114.6(5) no
H17 C2 H18 107.0(5) no
C11 C16 C15 120.4(6) yes
C11 C16 H1 118.9(6) no
C15 C16 H1 120.7(6) no
C24 C23 C22 118.9(6) yes
C24 C23 H12 119.8(7) no
C22 C23 H12 121.3(6) no
C20 C21 C22 118.7(6) yes
C20 C21 H14 120.7(6) no
C22 C21 H14 120.6(6) no
C1 C4 C3 90.1(4) yes
C1 C4 H15 114.9(5) no
C3 C4 H15 115.0(5) no
C1 C4 H16 114.6(5) no
C3 C4 H16 115.4(5) no
H15 C4 H16 106.6(5) no
C19 C20 C21 120.3(5) yes
C19 C20 H13 119.5(5) no
C21 C20 H13 120.2(6) no
C3 C11 C16 120.0(5) yes
C3 C11 C12 121.5(5) yes
C16 C11 C12 118.5(5) yes
C15 C14 C13 119.3(6) yes
C15 C14 H3 119.1(7) no
C13 C14 H3 121.5(8) no
C5 C6 C7 120.6(7) yes
C5 C6 H6 117.2(6) no
C7 C6 H6 122.2(7) no
C11 C12 C13 120.6(6) yes
C11 C12 H5 119.1(5) no
C13 C12 H5 120.3(6) no
C19 C24 C23 120.7(6) yes
C19 C24 H11 119.6(6) no
C23 C24 H11 119.7(6) no
C10 C9 C8 120.0(7) yes
C10 C9 H9 119.3(8) no
C8 C9 H9 120.7(7) no
Cl1 C22 C23 119.7(5) yes
Cl1 C22 C21 118.5(5) yes
C23 C22 C21 121.8(6) yes
C5 C10 C9 120.4(7) yes
C5 C10 H10 118.7(6) no
C9 C10 H10 120.9(7) no
C16 C15 C14 120.5(6) yes
C16 C15 H2 118.9(7) no
C14 C15 H2 120.6(7) no
C3 C17 H19 111.3(6) no
C3 C17 H20 112.6(6) no
H19 C17 H20 106.3(6) no
C3 C17 H21 112.3(6) no
H19 C17 H21 106.6(6) no
H20 C17 H21 107.2(6) no
C14 C13 C12 120.7(6) yes
C14 C13 H4 119.6(6) no
C12 C13 H4 119.6(7) no
C9 C8 C7 120.4(7) yes
C9 C8 H8 119.2(9) no
C7 C8 H8 120.4(9) no
C6 C7 C8 119.7(7) yes
C6 C7 H7 121.5(9) no
C8 C7 H7 118.9(8) no

loop_
_geom_bond_atom_site_label_1
_geom_bond_atom_site_label_2
_geom_bond_distance
_geom_bond_publ_flag
Cl1 C22 1.739(6) yes
O1 C18 1.199(6) yes
O2 C18 1.344(6) yes
O2 C1 1.469(6) yes
C18 C19 1.490(7) yes
C19 C20 1.383(8) yes
C19 C24 1.381(7) yes
C1 C5 1.500(7) yes
C1 C2 1.535(7) yes
C1 C4 1.538(7) yes
C3 C2 1.551(7) yes
C3 C4 1.555(7) yes
C3 C11 1.520(7) yes
C3 C17 1.522(8) yes
C5 C6 1.379(8) yes
C5 C10 1.371(8) yes
C2 H17 0.967(6) no
C2 H18 0.962(5) no
C16 C11 1.385(8) yes
C16 C15 1.393(8) yes
C16 H1 0.985(6) no
C23 C24 1.379(8) yes
C23 C22 1.371(9) yes
C23 H12 0.978(6) no
C21 C20 1.386(8) yes
C21 C22 1.381(9) yes
C21 H14 0.984(6) no
C4 H15 0.969(6) no
C4 H16 0.965(6) no
C20 H13 0.978(6) no
C11 C12 1.379(8) yes
C14 C15 1.370(9) yes
C14 C13 1.366(9) yes
C14 H3 0.967(6) no
C6 C7 1.387(9) yes
C6 H6 0.993(7) no
C12 C13 1.389(8) yes
C12 H5 0.986(6) no
C24 H11 0.977(6) no
C9 C10 1.394(8) yes
C9 C8 1.36(1) yes
C9 H9 0.977(8) no
C10 H10 0.987(7) no
C15 H2 0.988(7) no
C17 H19 0.973(7) no
C17 H20 0.966(6) no
C17 H21 0.961(7) no
C13 H4 0.982(7) no
C8 C7 1.370(11) yes
C8 H8 0.986(7) no
C7 H7 0.980(8) no

loop_
_geom_contact_atom_site_label_1
_geom_contact_atom_site_label_2
_geom_contact_site_symmetry_2
_geom_contact_distance
_geom_contact_publ_flag
Cl1 C23 . 2.696(7) yes
Cl1 C21 . 2.688(7) yes
Cl1 C22 . 1.739(6) yes
Cl1 H12 . 2.822(2) no
Cl1 H14 . 2.797(2) no
Cl1 H16 7_655 3.253(2) no
Cl1 H19 3_555 3.480(2) no
Cl1 H19 7_655 3.422(2) no
Cl1 H20 7_655 3.327(2) no
O1 O2 . 2.254(5) yes
O1 C18 . 1.199(6) yes
O1 C19 . 2.386(7) yes
O1 C1 . 2.724(6) yes
O1 C5 . 2.967(7) yes
O1 C4 . 3.051(6) yes
O1 C14 3_545 3.344(7) yes
O1 C24 . 2.838(7) yes
O1 C10 . 3.257(7) yes
O1 H3 3_545 2.886(4) no
O1 H6 1_545 3.350(4) no
O1 H10 . 3.219(4) no
O1 H11 . 2.546(4) no
O1 H13 1_545 2.944(4) no
O1 H15 . 3.467(4) no
O1 H16 . 2.658(4) no
O1 H17 1_545 3.024(4) no
O2 C18 . 1.344(6) yes
O2 C19 . 2.333(6) yes
O2 C1 . 1.469(6) yes
O2 C3 . 2.984(6) yes
O2 C5 . 2.404(6) yes
O2 C2 . 2.390(6) yes
O2 C4 . 2.493(6) yes
O2 C20 . 2.720(7) yes
O2 C6 . 2.889(7) yes
O2 C24 . 3.589(7) yes
O2 C10 . 3.515(7) yes
O2 C17 . 3.244(7) yes
O2 H6 . 2.660(4) no
O2 H13 . 2.402(4) no
O2 H15 . 3.302(4) no
O2 H16 . 2.580(4) no
O2 H17 . 2.412(3) no
O2 H18 . 3.191(3) no
O2 H20 . 2.667(4) no
C18 C19 . 1.490(7) yes
C18 C1 . 2.403(7) yes
C18 C5 . 2.923(7) yes
C18 C4 . 3.093(8) yes
C18 C20 . 2.519(8) yes
C18 C6 . 3.466(8) yes
C18 C24 . 2.461(8) yes
C18 H2 3_555 3.597(6) no
C18 H3 3_545 3.506(5) no
C18 H6 . 3.444(5) no
C18 H11 . 2.604(5) no
C18 H13 . 2.695(6) no
C18 H16 . 2.826(5) no
C18 H20 . 3.479(5) no
C19 C23 . 2.399(8) yes
C19 C21 . 2.401(8) yes
C19 C20 . 1.383(8) yes
C19 C24 . 1.381(7) yes
C19 C22 . 2.746(8) yes
C19 H2 3_555 3.138(5) no
C19 H11 . 2.049(5) no
C19 H12 . 3.280(5) no
C19 H13 . 2.050(5) no
C19 H14 . 3.292(5) no
C19 H14 7_645 2.969(5) no
C1 C3 . 2.188(7) yes
C1 C5 . 1.500(7) yes
C1 C2 . 1.535(7) yes
C1 C4 . 1.538(7) yes
C1 C11 . 3.450(7) yes
C1 C6 . 2.463(8) yes
C1 C10 . 2.529(8) yes
C1 C17 . 3.125(8) yes
C1 H6 . 2.565(5) no
C1 H10 . 2.700(5) no
C1 H15 . 2.135(5) no
C1 H16 . 2.129(5) no
C1 H17 . 2.127(5) no
C1 H18 . 2.134(5) no
C1 H20 . 2.982(5) no
C3 C5 . 3.510(7) yes
C3 C2 . 1.551(7) yes
C3 C16 . 2.517(8) yes
C3 C4 . 1.555(7) yes
C3 C11 . 1.520(7) yes
C3 C12 . 2.531(8) yes
C3 C17 . 1.522(8) yes
C3 H1 . 2.660(5) no
C3 H5 . 2.689(5) no
C3 H15 . 2.151(5) no
C3 H16 . 2.154(5) no
C3 H17 . 2.143(5) no
C3 H18 . 2.140(5) no
C3 H19 . 2.084(5) no
C3 H20 . 2.093(5) no
C3 H21 . 2.086(5) no
C5 C2 . 2.592(7) yes
C5 C4 . 2.669(7) yes
C5 C6 . 1.379(8) yes
C5 C9 . 2.399(9) yes
C5 C10 . 1.371(8) yes
C5 C8 . 2.767(8) yes
C5 C7 . 2.402(9) yes
C5 H3 3_545 3.547(5) no
C5 H6 . 2.035(6) no
C5 H7 . 3.294(5) no
C5 H9 . 3.274(5) no
C5 H10 . 2.039(6) no
C5 H15 . 2.805(5) no
C5 H16 . 3.254(5) no
C5 H17 . 3.155(5) no
C5 H18 . 2.708(5) no
C2 C4 . 2.154(8) yes
C2 C11 . 2.618(7) yes
C2 C6 . 3.135(8) yes
C2 C12 . 3.027(7) yes
C2 C17 . 2.552(8) yes
C2 H5 . 2.694(5) no
C2 H6 . 2.919(5) no
C2 H9 2_655 3.489(6) no
C2 H10 1_565 3.134(5) no
C2 H15 . 2.740(5) no
C2 H15 1_565 3.270(5) no
C2 H16 . 2.925(5) no
C2 H16 1_565 3.464(6) no
C2 H17 . 0.967(6) no
C2 H18 . 0.962(5) no
C2 H19 . 3.390(6) no
C2 H20 . 2.702(6) no
C2 H21 . 2.870(6) no
C16 C4 . 3.076(8) yes
C16 C11 . 1.385(8) yes
C16 C14 . 2.399(9) yes
C16 C12 . 2.376(9) yes
C16 C15 . 1.393(8) yes
C16 C17 . 3.221(9) yes
C16 C13 . 2.747(9) yes
C16 H1 . 0.985(6) no
C16 H2 . 2.061(6) no
C16 H3 . 3.267(6) no
C16 H5 1_545 3.260(6) no
C16 H5 . 3.266(6) no
C16 H8 2_655 2.934(6) no
C16 H11 3_455 3.189(6) no
C16 H15 . 2.873(6) no
C16 H16 . 3.442(6) no
C16 H19 . 3.003(6) no
C16 H21 . 3.559(6) no
C23 C21 . 2.41(1) yes
C23 C20 . 2.770(8) yes
C23 C24 . 1.379(8) yes
C23 C22 . 1.371(9) yes
C23 H11 . 2.048(7) no
C23 H12 . 0.978(6) no
C23 H13 7_645 3.501(6) no
C23 H14 1_545 3.192(7) no
C23 H14 . 3.291(7) no
C23 H14 7_645 3.356(6) no
C23 H21 3_545 3.294(6) no
C21 C20 . 1.386(8) yes
C21 C24 . 2.766(9) yes
C21 C24 1_565 3.551(9) yes
C21 C24 7_655 3.599(8) yes
C21 C22 . 1.381(9) yes
C21 H2 3_555 3.593(6) no
C21 H11 1_565 2.945(6) no
C21 H12 . 3.292(7) no
C21 H13 . 2.059(6) no
C21 H14 . 0.984(6) no
C21 H14 7_645 3.071(6) no
C4 C11 . 2.594(7) yes
C4 C10 . 3.103(8) yes
C4 C17 . 2.567(8) yes
C4 H1 . 2.841(5) no
C4 H10 . 2.744(6) no
C4 H15 . 0.969(6) no
C4 H16 . 0.965(6) no
C4 H17 1_545 3.065(6) no
C4 H17 . 2.921(6) no
C4 H18 . 2.738(6) no
C4 H19 . 2.856(6) no
C4 H20 . 2.728(6) no
C4 H21 . 3.403(6) no
C20 C24 . 2.390(9) yes
C20 C22 . 2.380(8) yes
C20 H2 3_555 3.119(6) no
C20 H11 . 3.271(6) no
C20 H11 1_565 3.157(6) no
C20 H13 . 0.978(6) no
C20 H14 . 2.069(6) no
C20 H14 7_645 2.921(6) no
C11 C14 . 2.789(8) yes
C11 C12 . 1.379(8) yes
C11 C15 . 2.411(8) yes
C11 C17 . 2.496(8) yes
C11 C13 . 2.404(8) yes
C11 H1 . 2.052(6) no
C11 H2 . 3.295(5) no
C11 H4 . 3.286(5) no
C11 H5 . 2.048(6) no
C11 H8 2_655 3.089(5) no
C11 H9 2_655 3.560(5) no
C11 H15 . 2.667(5) no
C11 H16 . 3.216(5) no
C11 H17 . 3.244(5) no
C11 H18 . 2.693(5) no
C11 H19 . 2.712(5) no
C11 H20 . 3.351(5) no
C11 H21 . 2.711(5) no
C14 C12 . 2.395(9) yes
C14 C15 . 1.370(9) yes
C14 C13 . 1.366(9) yes
C14 H1 . 3.291(7) no
C14 H2 . 2.057(8) no
C14 H3 . 0.967(6) no
C14 H4 . 2.039(8) no
C14 H5 . 3.284(7) no
C14 H6 3_445 3.269(7) no
C14 H8 2_655 3.128(6) no
C14 H11 3_455 2.967(6) no
C6 C9 . 2.74(1) yes
C6 C10 . 2.37(1) yes
C6 C8 . 2.38(1) yes
C6 C7 . 1.387(9) yes
C6 H2 3_555 3.378(7) no
C6 H3 3_555 3.299(7) no
C6 H4 3_545 3.506(6) no
C6 H6 . 0.993(7) no
C6 H7 . 2.074(6) no
C6 H8 . 3.280(7) no
C6 H9 1_565 3.343(7) no
C6 H10 . 3.258(7) no
C6 H10 1_565 3.503(7) no
C6 H17 . 3.371(7) no
C6 H18 . 3.100(6) no
C12 C15 . 2.747(9) yes
C12 C17 . 3.410(8) yes
C12 C13 . 1.389(8) yes
C12 H1 . 3.263(6) no
C12 H1 1_565 3.313(6) no
C12 H3 . 3.277(6) no
C12 H4 . 2.059(6) no
C12 H5 . 0.986(6) no
C12 H7 2_665 3.339(6) no
C12 H8 2_655 3.264(6) no
C12 H9 2_655 3.279(6) no
C12 H17 . 3.487(6) no
C12 H18 . 2.723(6) no
C12 H21 . 3.276(6) no
C24 C22 . 2.368(9) yes
C24 H2 3_555 3.584(6) no
C24 H11 . 0.977(6) no
C24 H12 . 2.050(6) no
C24 H13 . 3.271(6) no
C24 H14 1_545 2.978(6) no
C24 H14 7_645 3.193(6) no
C9 C10 . 1.394(8) yes
C9 C8 . 1.36(1) yes
C9 C7 . 2.369(12) yes
C9 H3 3_545 3.133(7) no
C9 H6 1_545 3.378(8) no
C9 H7 1_545 3.489(7) no
C9 H7 . 3.245(9) no
C9 H8 . 2.032(8) no
C9 H9 . 0.977(8) no
C9 H10 . 2.081(8) no
C9 H10 2_655 3.571(7) no
C9 H18 2_655 3.526(7) no
C22 H1 3_555 3.493(6) no
C22 H11 . 3.252(7) no
C22 H12 . 2.057(7) no
C22 H13 . 3.268(6) no
C22 H13 7_645 3.442(6) no
C22 H14 . 2.064(7) no
C22 H14 7_645 3.286(6) no
C10 C8 . 2.38(1) yes
C10 C7 . 2.75(1) yes
C10 H3 3_545 3.223(6) no
C10 H6 1_545 3.238(7) no
C10 H6 . 3.252(7) no
C10 H8 . 3.273(6) no
C10 H9 . 2.057(6) no
C10 H10 . 0.987(7) no
C10 H15 . 2.819(6) no
C10 H16 . 3.600(6) no
C10 H18 1_545 3.597(7) no
C15 C13 . 2.36(1) yes
C15 H1 . 2.077(7) no
C15 H2 . 0.988(7) no
C15 H3 . 2.026(8) no
C15 H4 1_545 3.292(7) no
C15 H4 . 3.250(8) no
C15 H6 3_445 3.439(6) no
C15 H8 2_655 2.954(6) no
C15 H11 3_455 2.829(6) no
C17 H1 . 3.171(7) no
C17 H5 . 3.514(6) no
C17 H12 3_455 3.131(6) no
C17 H15 . 3.349(6) no
C17 H16 . 2.639(7) no
C17 H17 . 2.604(7) no
C17 H18 . 3.323(6) no
C17 H19 . 0.973(7) no
C17 H20 . 0.966(6) no
C17 H21 . 0.961(7) no
C13 H2 . 3.260(7) no
C13 H2 1_565 3.276(7) no
C13 H3 . 2.045(7) no
C13 H4 . 0.982(7) no
C13 H5 . 2.070(7) no
C13 H7 2_665 3.097(7) no
C13 H8 2_655 3.280(7) no
C13 H11 3_455 3.393(7) no
C8 C7 . 1.370(11) yes
C8 H3 3_545 3.384(7) no
C8 H4 3_545 3.414(7) no
C8 H5 2_665 3.444(8) no
C8 H6 . 3.295(8) no
C8 H7 . 2.03(1) no
C8 H8 . 0.986(7) no
C8 H9 . 2.04(1) no
C8 H10 . 3.280(8) no
C8 H15 2_655 3.476(7) no
C7 H3 3_555 3.576(9) no
C7 H4 3_545 3.095(8) no
C7 H4 2_665 3.398(7) no
C7 H5 2_665 3.470(7) no
C7 H6 . 2.093(8) no
C7 H7 . 0.980(8) no
C7 H8 . 2.054(9) no
C7 H9 . 3.255(9) no
C7 H9 1_565 3.225(9) no
H1 H2 . 2.37464(6) no
H1 H5 1_545 2.79493(7) no
H1 H8 2_655 3.4235(1) no
H1 H15 . 2.64498(6) no
H1 H16 . 2.94268(9) no
H1 H19 . 2.742 no
H1 H21 1_545 3.48970(8) no
H2 H3 . 2.34353(5) no
H2 H4 1_545 2.78413(7) no
H2 H6 3_445 2.89863(7) no
H2 H8 2_655 3.43912(8) no
H2 H11 3_455 3.08878(7) no
H2 H13 3_445 3.35469(8) no
H3 H4 . 2.35785(6) no
H3 H6 3_445 2.53041(6) no
H3 H7 3_445 3.12304(7) no
H3 H9 3_455 3.44704(7) no
H3 H11 3_455 3.29255(9) no
H4 H5 . 2.37206(6) no
H4 H7 3_455 3.15543(6) no
H4 H7 2_665 2.58953(6) no
H4 H8 2_665 3.15191(7) no
H5 H7 2_665 3.06998(8) no
H5 H8 2_665 3.05634(7) no
H5 H9 2_655 3.25510(7) no
H5 H15 1_565 2.80262(6) no
H5 H17 . 2.96251(8) no
H5 H18 . 2.26183(6) no
H5 H21 . 3.25393(8) no
H6 H7 . 2.42807(6) no
H6 H9 1_565 3.14552(7) no
H6 H10 1_565 2.90875(7) no
H6 H17 . 2.86556(6) no
H6 H18 . 2.97268(8) no
H7 H7 4_655 3.59153(9) no
H7 H8 . 2.34272(6) no
H7 H9 1_565 2.88535(7) no
H8 H9 . 2.339 no
H8 H15 2_655 3.16417(7) no
H9 H10 . 2.37892(6) no
H9 H15 2_655 3.59878(8) no
H9 H18 2_655 2.69995(6) no
H10 H15 . 2.234 no
H10 H16 . 3.14305(9) no
H10 H17 1_545 2.77905(6) no
H10 H18 1_545 2.63429(7) no
H11 H12 . 2.350 no
H11 H13 1_545 2.97154(7) no
H11 H14 1_545 2.61696(6) no
H12 H14 1_545 3.00040(7) no
H12 H19 3_545 2.73962(6) no
H12 H20 7_645 3.51556(8) no
H12 H21 3_545 2.62649(6) no
H13 H14 . 2.380 no
H13 H14 7_645 3.34612(8) no
H13 H17 . 3.53796(8) no
H13 H20 . 3.27314(9) no
H14 H14 7_645 3.53651(9) no
H14 H14 7_655 3.53651(9) no
H15 H16 . 1.551 no
H15 H17 1_545 2.69366(8) no
H15 H18 1_545 3.0150(1) no
H15 H18 . 3.0506(1) no
H15 H19 . 3.51409(9) no
H16 H17 1_545 2.60958(8) no
H16 H17 . 3.53201(11) no
H16 H19 . 2.689 no
H16 H20 . 2.62500(7) no
H16 H21 1_545 3.32380(8) no
H16 H21 . 3.58199(9) no
H17 H18 . 1.551 no
H17 H19 . 3.55472(7) no
H17 H20 . 2.56731(6) no
H17 H21 . 2.69817(6) no
H18 H21 . 3.5101(1) no
H19 H20 . 1.551 no
H19 H21 . 1.551 no
H20 H21 . 1.551 no

loop_
_geom_torsion_atom_site_label_1
_geom_torsion_atom_site_label_2
_geom_torsion_atom_site_label_3
_geom_torsion_atom_site_label_4
_geom_torsion
_geom_torsion_publ_flag
C1 O2 C18 O1 -8.8(1) yes
C1 O2 C18 C19 170.5(6) yes
C18 O2 C1 C5 -65.2(9) yes
C18 O2 C1 C2 168.6(7) yes
C18 O2 C1 C4 73.4(9) yes
O1 C18 C19 C20 -168.9(7) yes
O1 C18 C19 C24 12.6(1) yes
O2 C18 C19 C20 11.8(9) yes
O2 C18 C19 C24 -166.7(6) yes
C18 C19 C20 C21 179.5(7) yes
C24 C19 C20 C21 -2.1(1) yes
C18 C19 C24 C23 179.2(7) yes
C20 C19 C24 C23 0.7(1) yes
O2 C1 C5 C6 -57.6(8) yes
O2 C1 C5 C10 123.0(7) yes
C2 C1 C5 C6 61.3(1) yes
C2 C1 C5 C10 -118.1(9) yes
C4 C1 C5 C6 169.4(7) yes
C4 C1 C5 C10 -10.0(1) yes
O2 C1 C2 C3 -99.8(6) yes
C5 C1 C2 C3 139.8(7) yes
C4 C1 C2 C3 12.8(6) yes
O2 C1 C4 C3 93.5(6) yes
C5 C1 C4 C3 -135.0(8) yes
C2 C1 C4 C3 -12.7(6) yes
C4 C3 C2 C1 -12.6(6) yes
C11 C3 C2 C1 -129.7(7) yes
C17 C3 C2 C1 101.4(8) yes
C2 C3 C4 C1 12.6(6) yes
C11 C3 C4 C1 131.4(7) yes
C17 C3 C4 C1 -100.7(8) yes
C2 C3 C11 C16 150.4(7) yes
C2 C3 C11 C12 -30.5(1) yes
C4 C3 C11 C16 49.5(1) yes
C4 C3 C11 C12 -131.4(8) yes
C17 C3 C11 C16 -79.8(1) yes
C17 C3 C11 C12 99.3(1) yes
C1 C5 C6 C7 179.7(8) yes
C10 C5 C6 C7 -0.8(1) yes
C1 C5 C10 C9 -179.9(7) yes
C6 C5 C10 C9 0.7(1) yes
C15 C16 C11 C3 -179.1(8) yes
C15 C16 C11 C12 1.8(1) yes
C11 C16 C15 C14 -0.3(1) yes
C22 C23 C24 C19 0.2(1) yes
C24 C23 C22 Cl1 -179.5(6) yes
C24 C23 C22 C21 0.2(1) yes
C22 C21 C20 C19 2.5(1) yes
C20 C21 C22 Cl1 178.2(6) yes
C20 C21 C22 C23 -1.6(1) yes
C3 C11 C12 C13 179.2(7) yes
C16 C11 C12 C13 -1.7(1) yes
C13 C14 C15 C16 -1.2(1) yes
C15 C14 C13 C12 1.3(1) yes
C5 C6 C7 C8 0.6(1) yes
C11 C12 C13 C14 0.2(1) yes
C8 C9 C10 C5 -0.4(2) yes
C10 C9 C8 C7 0.2(2) yes
C9 C8 C7 C6 -0.3(2) yes
